data_4128476
loop_
_publ_author_name
'Arz, Marius I.'
'Annibale, Vincent T.'
'Kelly, Nicole L.'
'Hanna, John V.'
'Manners, Ian'

_publ_section_title
;
 Ring-Opening Polymerization of Cyclic Phosphonates: Access to Inorganic
 Polymers with a P<sup>V</sup>-O Main Chain.
;
_journal_issue 7
_journal_name_full 'Journal of the American Chemical Society'
_journal_page_first 2894
_journal_page_last 2899
_journal_paper_doi 10.1021/jacs.8b13435
_journal_volume 141
_journal_year 2019
_chemical_formula_moiety 'C36 H30 O12 P6'
_chemical_formula_sum 'C36 H30 O12 P6'
_chemical_formula_weight 840.42
_space_group_crystal_system triclinic
_space_group_IT_number 2
_space_group_name_Hall '-P 1'
_space_group_name_H-M_alt 'P -1'
_atom_sites_solution_hydrogens geom
_atom_sites_solution_primary dual
_audit_creation_date 2017-11-13
_audit_creation_method
;
Olex2 1.2
(compiled 2017.08.10 svn.r3458 for OlexSys, GUI svn.r5381)
;
_cell_angle_alpha 114.987(2)
_cell_angle_beta 104.507(2)
_cell_angle_gamma 94.529(2)
_cell_formula_units_Z 1
_cell_length_a 8.7802(3)
_cell_length_b 11.2721(4)
_cell_length_c 12.4055(5)
_cell_measurement_reflns_used 3160
_cell_measurement_temperature 100(2)
_cell_measurement_theta_max 27.31
_cell_measurement_theta_min 2.45
_cell_volume 1053.23(7)
_computing_molecular_graphics 'Olex2 (Dolomanov et al., 2009)'
_computing_publication_material 'Olex2 (Dolomanov et al., 2009)'
_computing_structure_refinement 'ShelXL (Sheldrick, 2015)'
_computing_structure_solution 'ShelXT (Sheldrick, 2015)'
_diffrn_ambient_temperature 100.01
_diffrn_measured_fraction_theta_full 0.999
_diffrn_measured_fraction_theta_max 0.993
_diffrn_measurement_device_type 'Bruker APEX-II CCD'
_diffrn_measurement_method '\f and \w scans'
_diffrn_radiation_monochromator graphite
_diffrn_radiation_type MoK\a
_diffrn_radiation_wavelength 0.71073
_diffrn_reflns_av_R_equivalents 0.0414
_diffrn_reflns_av_unetI/netI 0.0501
_diffrn_reflns_Laue_measured_fraction_full 0.999
_diffrn_reflns_Laue_measured_fraction_max 0.993
_diffrn_reflns_limit_h_max 10
_diffrn_reflns_limit_h_min -11
_diffrn_reflns_limit_k_max 14
_diffrn_reflns_limit_k_min -14
_diffrn_reflns_limit_l_max 15
_diffrn_reflns_limit_l_min -16
_diffrn_reflns_number 14318
_diffrn_reflns_point_group_measured_fraction_full 0.999
_diffrn_reflns_point_group_measured_fraction_max 0.993
_diffrn_reflns_theta_full 25.242
_diffrn_reflns_theta_max 27.548
_diffrn_reflns_theta_min 1.908
_diffrn_standards_number 0
_exptl_absorpt_coefficient_mu 0.312
_exptl_absorpt_correction_T_max 0.7456
_exptl_absorpt_correction_T_min 0.5677
_exptl_absorpt_correction_type multi-scan
_exptl_absorpt_process_details
'SADABS-2014/5 (Bruker,2014/5) was used for absorption correction. wR2(int) was 0.0696 before and 0.0432 after correction. The Ratio of minimum to maximum transmission is 0.7614. The \l/2 correction factor is Not present.'
_exptl_crystal_colour colourless
_exptl_crystal_colour_primary colourless
_exptl_crystal_density_diffrn 1.325
_exptl_crystal_description prism
_exptl_crystal_F_000 432
_exptl_crystal_size_max 0.36
_exptl_crystal_size_mid 0.17
_exptl_crystal_size_min 0.15
_refine_diff_density_max 0.498
_refine_diff_density_min -0.411
_refine_diff_density_rms 0.065
_refine_ls_extinction_method none
_refine_ls_goodness_of_fit_ref 1.056
_refine_ls_hydrogen_treatment constr
_refine_ls_matrix_type full
_refine_ls_number_parameters 244
_refine_ls_number_reflns 4831
_refine_ls_number_restraints 0
_refine_ls_restrained_S_all 1.056
_refine_ls_R_factor_all 0.0601
_refine_ls_R_factor_gt 0.0403
_refine_ls_shift/su_max 0.001
_refine_ls_shift/su_mean 0.000
_refine_ls_structure_factor_coef Fsqd
_refine_ls_weighting_details 'w=1/[\s^2^(Fo^2^)+(0.0527P)^2^+0.0575P] where P=(Fo^2^+2Fc^2^)/3'
_refine_ls_weighting_scheme calc
_refine_ls_wR_factor_gt 0.0967
_refine_ls_wR_factor_ref 0.1038
_reflns_Friedel_coverage 0.000
_reflns_number_gt 3633
_reflns_number_total 4831
_reflns_threshold_expression 'I > 2\s(I)'
_cod_data_source_file ja8b13435_si_002.cif
_cod_data_source_block 1Ph6
_cod_database_code 4128476
_shelx_shelxl_version_number 2014/7
_shelx_space_group_comment
;
The symmetry employed for this shelxl refinement is uniquely defined
by the following loop, which should always be used as a source of
symmetry information in preference to the above space-group names.
They are only intended as comments.
;
_shelx_estimated_absorpt_t_max 0.955
_shelx_estimated_absorpt_t_min 0.896
_olex2_refinement_description
;
1. Fixed Uiso
 At 1.2 times of:
  All C(H) groups
2.a Aromatic/amide H refined with riding coordinates:
 C2(H2), C3(H3), C4(H4), C5(H5), C6(H6), C8(H8), C9(H9), C10(H10), C11(H11),
 C12(H12), C14(H14), C15(H15), C16(H16), C17(H17), C18(H18)
;
_olex2_submission_special_instructions 'No special instructions were received'

loop_
_space_group_symop_operation_xyz
'x, y, z'
'-x, -y, -z'

loop_
_atom_site_label
_atom_site_type_symbol
_atom_site_fract_x
_atom_site_fract_y
_atom_site_fract_z
_atom_site_U_iso_or_equiv
_atom_site_adp_type
_atom_site_occupancy
_atom_site_site_symmetry_order
_atom_site_calc_flag
_atom_site_refinement_flags_posn
P1 P 0.38918(6) 0.24759(5) 0.33919(5) 0.01451(13) Uani 1 1 d .
P2 P 0.50878(6) 0.29130(5) 0.59590(5) 0.01379(13) Uani 1 1 d .
P3 P 0.46530(6) 0.56547(5) 0.72905(5) 0.01452(13) Uani 1 1 d .
O1 O 0.47697(18) 0.14608(14) 0.28390(14) 0.0213(3) Uani 1 1 d .
O2 O 0.39369(16) 0.36561(14) 0.30010(13) 0.0157(3) Uani 1 1 d .
O3 O 0.46496(17) 0.33710(13) 0.48796(13) 0.0154(3) Uani 1 1 d .
O4 O 0.38777(17) 0.18384(14) 0.57863(14) 0.0188(3) Uani 1 1 d .
O5 O 0.52580(17) 0.43156(13) 0.71417(13) 0.0161(3) Uani 1 1 d .
O6 O 0.30520(17) 0.54756(14) 0.64726(13) 0.0198(3) Uani 1 1 d .
C1 C 0.1817(3) 0.1929(2) 0.3058(2) 0.0171(4) Uani 1 1 d .
C2 C 0.1065(3) 0.0635(2) 0.2126(2) 0.0302(6) Uani 1 1 d .
H2 H 0.1673 0.0054 0.1694 0.036 Uiso 1 1 calc R
C3 C -0.0575(3) 0.0199(3) 0.1834(3) 0.0386(7) Uani 1 1 d .
H3 H -0.1093 -0.0680 0.1194 0.046 Uiso 1 1 calc R
C4 C -0.1457(3) 0.1036(2) 0.2466(2) 0.0317(6) Uani 1 1 d .
H4 H -0.2578 0.0727 0.2270 0.038 Uiso 1 1 calc R
C5 C -0.0715(3) 0.2321(2) 0.3384(2) 0.0272(5) Uani 1 1 d .
H5 H -0.1335 0.2899 0.3803 0.033 Uiso 1 1 calc R
C6 C 0.0913(3) 0.2774(2) 0.3697(2) 0.0233(5) Uani 1 1 d .
H6 H 0.1420 0.3653 0.4342 0.028 Uiso 1 1 calc R
C7 C 0.7072(2) 0.2650(2) 0.61398(19) 0.0161(4) Uani 1 1 d .
C8 C 0.7330(3) 0.1371(2) 0.5894(2) 0.0223(5) Uani 1 1 d .
H8 H 0.6461 0.0673 0.5687 0.027 Uiso 1 1 calc R
C9 C 0.8865(3) 0.1121(2) 0.5955(2) 0.0279(5) Uani 1 1 d .
H9 H 0.9051 0.0252 0.5792 0.033 Uiso 1 1 calc R
C10 C 1.0112(3) 0.2132(3) 0.6251(2) 0.0290(6) Uani 1 1 d .
H10 H 1.1157 0.1952 0.6281 0.035 Uiso 1 1 calc R
C11 C 0.9874(3) 0.3410(3) 0.6506(2) 0.0302(6) Uani 1 1 d .
H11 H 1.0752 0.4103 0.6718 0.036 Uiso 1 1 calc R
C12 C 0.8347(3) 0.3675(2) 0.6451(2) 0.0243(5) Uani 1 1 d .
H12 H 0.8173 0.4549 0.6624 0.029 Uiso 1 1 calc R
C13 C 0.5011(3) 0.6570(2) 0.8920(2) 0.0191(5) Uani 1 1 d .
C14 C 0.4348(3) 0.7700(3) 0.9328(2) 0.0341(6) Uani 1 1 d .
H14 H 0.3697 0.7927 0.8736 0.041 Uiso 1 1 calc R
C15 C 0.4636(3) 0.8493(3) 1.0598(2) 0.0382(7) Uani 1 1 d .
H15 H 0.4212 0.9280 1.0878 0.046 Uiso 1 1 calc R
C16 C 0.5535(3) 0.8141(2) 1.1451(2) 0.0341(6) Uani 1 1 d .
H16 H 0.5703 0.8670 1.2320 0.041 Uiso 1 1 calc R
C17 C 0.6188(3) 0.7039(3) 1.1056(2) 0.0371(6) Uani 1 1 d .
H17 H 0.6813 0.6806 1.1653 0.044 Uiso 1 1 calc R
C18 C 0.5949(3) 0.6247(2) 0.9786(2) 0.0293(6) Uani 1 1 d .
H18 H 0.6428 0.5491 0.9519 0.035 Uiso 1 1 calc R

loop_
_atom_site_aniso_label
_atom_site_aniso_U_11
_atom_site_aniso_U_22
_atom_site_aniso_U_33
_atom_site_aniso_U_23
_atom_site_aniso_U_13
_atom_site_aniso_U_12
P1 0.0169(3) 0.0112(3) 0.0128(3) 0.0029(2) 0.0050(2) 0.0028(2)
P2 0.0160(3) 0.0110(3) 0.0136(3) 0.0044(2) 0.0055(2) 0.0030(2)
P3 0.0173(3) 0.0120(3) 0.0124(3) 0.0032(2) 0.0060(2) 0.0029(2)
O1 0.0231(8) 0.0164(8) 0.0198(8) 0.0028(6) 0.0084(7) 0.0070(6)
O2 0.0171(7) 0.0153(7) 0.0155(7) 0.0069(6) 0.0064(6) 0.0034(6)
O3 0.0195(8) 0.0120(7) 0.0134(7) 0.0041(6) 0.0063(6) 0.0032(6)
O4 0.0180(8) 0.0168(7) 0.0229(8) 0.0093(7) 0.0083(6) 0.0024(6)
O5 0.0228(8) 0.0113(7) 0.0126(7) 0.0035(6) 0.0065(6) 0.0049(6)
O6 0.0181(8) 0.0167(7) 0.0199(8) 0.0045(6) 0.0054(6) 0.0034(6)
C1 0.0181(11) 0.0147(10) 0.0177(11) 0.0076(9) 0.0046(9) 0.0021(8)
C2 0.0239(13) 0.0189(12) 0.0363(15) 0.0035(11) 0.0081(11) 0.0022(10)
C3 0.0253(13) 0.0220(13) 0.0496(17) 0.0064(12) 0.0024(12) -0.0065(10)
C4 0.0189(12) 0.0338(14) 0.0452(16) 0.0237(13) 0.0057(11) 0.0015(11)
C5 0.0192(12) 0.0341(14) 0.0305(13) 0.0146(11) 0.0100(10) 0.0108(10)
C6 0.0224(12) 0.0211(11) 0.0222(12) 0.0067(10) 0.0060(10) 0.0048(9)
C7 0.0163(10) 0.0191(11) 0.0120(10) 0.0057(9) 0.0050(8) 0.0048(8)
C8 0.0210(12) 0.0190(11) 0.0239(12) 0.0073(10) 0.0066(10) 0.0038(9)
C9 0.0265(13) 0.0272(13) 0.0273(13) 0.0085(11) 0.0086(10) 0.0151(11)
C10 0.0190(12) 0.0398(15) 0.0228(13) 0.0084(11) 0.0072(10) 0.0108(11)
C11 0.0177(12) 0.0347(14) 0.0351(14) 0.0136(12) 0.0092(11) -0.0004(10)
C12 0.0215(12) 0.0214(12) 0.0305(13) 0.0112(10) 0.0104(10) 0.0029(9)
C13 0.0226(11) 0.0153(10) 0.0145(11) 0.0026(9) 0.0070(9) -0.0007(9)
C14 0.0385(15) 0.0351(14) 0.0235(13) 0.0070(11) 0.0099(11) 0.0175(12)
C15 0.0489(17) 0.0322(14) 0.0242(14) -0.0002(11) 0.0191(13) 0.0125(13)
C16 0.0472(16) 0.0258(13) 0.0180(12) 0.0004(10) 0.0149(12) -0.0102(12)
C17 0.0563(18) 0.0320(14) 0.0154(12) 0.0099(11) 0.0042(12) -0.0015(13)
C18 0.0415(15) 0.0245(12) 0.0181(12) 0.0079(10) 0.0065(11) 0.0069(11)

loop_
_atom_type_symbol
_atom_type_description
_atom_type_scat_dispersion_real
_atom_type_scat_dispersion_imag
_atom_type_scat_source
C C 0.0033 0.0016 'International Tables Vol C Tables 4.2.6.8 and 6.1.1.4'
H H 0.0000 0.0000 'International Tables Vol C Tables 4.2.6.8 and 6.1.1.4'
O O 0.0106 0.0060 'International Tables Vol C Tables 4.2.6.8 and 6.1.1.4'
P P 0.1023 0.0942 'International Tables Vol C Tables 4.2.6.8 and 6.1.1.4'

loop_
_geom_angle_atom_site_label_1
_geom_angle_atom_site_label_2
_geom_angle_atom_site_label_3
_geom_angle
_geom_angle_site_symmetry_1
_geom_angle_site_symmetry_3
O1 P1 O2 115.08(8) . .
O1 P1 O3 114.47(8) . .
O1 P1 C1 116.79(10) . .
O2 P1 O3 98.24(7) . .
O2 P1 C1 102.50(8) . .
O3 P1 C1 107.57(9) . .
O3 P2 O5 98.93(7) . .
O3 P2 C7 106.75(9) . .
O4 P2 O3 113.83(8) . .
O4 P2 O5 114.08(8) . .
O4 P2 C7 116.85(9) . .
O5 P2 C7 104.50(9) . .
O2 P3 C13 105.66(9) 2_666 .
O5 P3 O2 98.95(7) . 2_666
O5 P3 C13 103.44(9) . .
O6 P3 O2 113.61(8) . 2_666
O6 P3 O5 115.77(8) . .
O6 P3 C13 117.26(10) . .
P1 O2 P3 129.80(9) . 2_666
P2 O3 P1 129.50(9) . .
P3 O5 P2 133.49(9) . .
C2 C1 P1 118.90(17) . .
C2 C1 C6 119.8(2) . .
C6 C1 P1 121.31(17) . .
C1 C2 H2 120.2 . .
C3 C2 C1 119.6(2) . .
C3 C2 H2 120.2 . .
C2 C3 H3 119.8 . .
C4 C3 C2 120.3(2) . .
C4 C3 H3 119.8 . .
C3 C4 H4 120.0 . .
C3 C4 C5 120.1(2) . .
C5 C4 H4 120.0 . .
C4 C5 H5 119.7 . .
C6 C5 C4 120.6(2) . .
C6 C5 H5 119.7 . .
C1 C6 H6 120.2 . .
C5 C6 C1 119.5(2) . .
C5 C6 H6 120.2 . .
C8 C7 P2 118.59(17) . .
C8 C7 C12 120.2(2) . .
C12 C7 P2 121.09(16) . .
C7 C8 H8 120.2 . .
C9 C8 C7 119.6(2) . .
C9 C8 H8 120.2 . .
C8 C9 H9 120.1 . .
C10 C9 C8 119.9(2) . .
C10 C9 H9 120.1 . .
C9 C10 H10 119.4 . .
C9 C10 C11 121.1(2) . .
C11 C10 H10 119.4 . .
C10 C11 H11 120.2 . .
C10 C11 C12 119.7(2) . .
C12 C11 H11 120.2 . .
C7 C12 H12 120.2 . .
C11 C12 C7 119.6(2) . .
C11 C12 H12 120.2 . .
C14 C13 P3 116.99(17) . .
C18 C13 P3 123.38(17) . .
C18 C13 C14 119.6(2) . .
C13 C14 H14 120.0 . .
C15 C14 C13 120.0(2) . .
C15 C14 H14 120.0 . .
C14 C15 H15 120.0 . .
C16 C15 C14 119.9(2) . .
C16 C15 H15 120.0 . .
C15 C16 H16 119.9 . .
C17 C16 C15 120.2(2) . .
C17 C16 H16 119.9 . .
C16 C17 H17 119.6 . .
C16 C17 C18 120.8(2) . .
C18 C17 H17 119.6 . .
C13 C18 C17 119.5(2) . .
C13 C18 H18 120.3 . .
C17 C18 H18 120.3 . .

loop_
_geom_bond_atom_site_label_1
_geom_bond_atom_site_label_2
_geom_bond_distance
_geom_bond_site_symmetry_2
P1 O1 1.4543(14) .
P1 O2 1.5978(14) .
P1 O3 1.6039(15) .
P1 C1 1.761(2) .
P2 O3 1.6015(14) .
P2 O4 1.4511(15) .
P2 O5 1.6024(14) .
P2 C7 1.765(2) .
P3 O2 1.6053(15) 2_666
P3 O5 1.5922(14) .
P3 O6 1.4540(15) .
P3 C13 1.766(2) .
O2 P3 1.6053(15) 2_666
C1 C2 1.393(3) .
C1 C6 1.400(3) .
C2 H2 0.9500 .
C2 C3 1.387(3) .
C3 H3 0.9500 .
C3 C4 1.378(3) .
C4 H4 0.9500 .
C4 C5 1.381(3) .
C5 H5 0.9500 .
C5 C6 1.377(3) .
C6 H6 0.9500 .
C7 C8 1.392(3) .
C7 C12 1.393(3) .
C8 H8 0.9500 .
C8 C9 1.389(3) .
C9 H9 0.9500 .
C9 C10 1.372(3) .
C10 H10 0.9500 .
C10 C11 1.384(3) .
C11 H11 0.9500 .
C11 C12 1.387(3) .
C12 H12 0.9500 .
C13 C14 1.393(3) .
C13 C18 1.377(3) .
C14 H14 0.9500 .
C14 C15 1.385(3) .
C15 H15 0.9500 .
C15 C16 1.374(4) .
C16 H16 0.9500 .
C16 C17 1.361(4) .
C17 H17 0.9500 .
C17 C18 1.392(3) .
C18 H18 0.9500 .

loop_
_smtbx_masks_void_nr
_smtbx_masks_void_average_x
_smtbx_masks_void_average_y
_smtbx_masks_void_average_z
_smtbx_masks_void_volume
_smtbx_masks_void_count_electrons
1 0.000 0.500 0.000 177.8 41.7
